data_4310151
loop_
_publ_author_name
'Peter Lobinger'
'Harald Jarzina'
'Herbert W. Roesky'
'Sanjay Singh'
'S. Shravan Kumar'
'Hans-Georg Schmidt'
'Matthias Noltemeyer'
'Herbert C. Freyhardt'

_publ_section_title
;
New Synthetic Approach to Yttrium Hydroxoacetates, Structural
Characterization, and Use as a Precursor for Coated Conductors
;
_journal_name_full 'Inorganic Chemistry'
_journal_page_first 9192
_journal_page_last 9196
_journal_paper_doi 10.1021/ic0505192
_journal_volume 44
_journal_year 2005
_chemical_formula_sum 'C12 H20 O13 Y2'
_chemical_formula_weight 550.10
_chemical_name_systematic
; 
 ? 
;
_space_group_IT_number 9
_symmetry_cell_setting monoclinic
_symmetry_space_group_name_Hall 'C -2yc'
_symmetry_space_group_name_H-M 'C 1 c 1'
_atom_sites_solution_hydrogens geom
_atom_sites_solution_primary direct
_atom_sites_solution_secondary difmap
_audit_creation_method SHELXL-97
_cell_angle_alpha 90.00
_cell_angle_beta 115.94(3)
_cell_angle_gamma 90.00
_cell_formula_units_Z 4
_cell_length_a 15.857(3)
_cell_length_b 16.469(3)
_cell_length_c 8.3567(17)
_cell_measurement_reflns_used 30
_cell_measurement_temperature 293(2)
_cell_measurement_theta_max 12.5
_cell_measurement_theta_min 10.5
_cell_volume 1962.5(8)
_computing_cell_refinement DIF4
_computing_data_collection DIF4
_computing_data_reduction REDU4
_computing_molecular_graphics SHELXTL
_computing_publication_material SHELXTL
_computing_structure_refinement 'SHELXL-97 (Sheldrick, 1997)'
_computing_structure_solution 'SHELXS-97 (Sheldrick, 1990)'
_diffrn_ambient_temperature 293(2)
_diffrn_measured_fraction_theta_full 0.996
_diffrn_measured_fraction_theta_max 0.996
_diffrn_measurement_device_type AED2
_diffrn_radiation_monochromator graphite
_diffrn_radiation_source 'fine-focus sealed tube'
_diffrn_radiation_type MoK\a
_diffrn_radiation_wavelength 0.71073
_diffrn_reflns_av_R_equivalents 0.0967
_diffrn_reflns_av_sigmaI/netI 0.0915
_diffrn_reflns_limit_h_max 18
_diffrn_reflns_limit_h_min -18
_diffrn_reflns_limit_k_max 19
_diffrn_reflns_limit_k_min -19
_diffrn_reflns_limit_l_max 9
_diffrn_reflns_limit_l_min -9
_diffrn_reflns_number 6707
_diffrn_reflns_theta_full 25.00
_diffrn_reflns_theta_max 25.00
_diffrn_reflns_theta_min 3.67
_diffrn_standards_decay_% 0
_diffrn_standards_interval_time '90 min'
_diffrn_standards_number 3
_exptl_absorpt_coefficient_mu 5.946
_exptl_crystal_colour 'light yellow'
_exptl_crystal_density_diffrn 1.862
_exptl_crystal_density_method 'not measured'
_exptl_crystal_F_000 1096
_exptl_crystal_size_max .4
_exptl_crystal_size_mid .3
_exptl_crystal_size_min .4
_refine_diff_density_max 1.404
_refine_diff_density_min -1.413
_refine_diff_density_rms 0.203
_refine_ls_abs_structure_details 'Flack H D (1983), Acta Cryst. A39, 876-881'
_refine_ls_abs_structure_Flack 0.00
_refine_ls_extinction_method none
_refine_ls_goodness_of_fit_ref 1.156
_refine_ls_hydrogen_treatment mixed
_refine_ls_matrix_type full
_refine_ls_number_parameters 250
_refine_ls_number_reflns 3436
_refine_ls_number_restraints 2
_refine_ls_restrained_S_all 1.156
_refine_ls_R_factor_all 0.0852
_refine_ls_R_factor_gt 0.0832
_refine_ls_shift/su_max 0.001
_refine_ls_shift/su_mean 0.000
_refine_ls_structure_factor_coef Fsqd
_refine_ls_weighting_details 'calc w=1/[\s^2^(Fo^2^)+(0.1560P)^2^+1.5600P] where P=(Fo^2^+2Fc^2^)/3'
_refine_ls_weighting_scheme calc
_refine_ls_wR_factor_gt 0.2119
_refine_ls_wR_factor_ref 0.2156
_reflns_number_gt 3294
_reflns_number_total 3436
_reflns_threshold_expression >2sigma(I)
_cod_data_source_file ic0505192si20050826_111738_2.cif
_cod_data_source_block Compound2
_cod_original_cell_volume 1962.4(7)
_cod_database_code 4310151

loop_
_symmetry_equiv_pos_as_xyz
'x, y, z'
'x, -y, z+1/2'
'x+1/2, y+1/2, z'
'x+1/2, -y+1/2, z+1/2'

loop_
_atom_site_label
_atom_site_type_symbol
_atom_site_fract_x
_atom_site_fract_y
_atom_site_fract_z
_atom_site_U_iso_or_equiv
_atom_site_adp_type
_atom_site_occupancy
_atom_site_symmetry_multiplicity
_atom_site_calc_flag
_atom_site_refinement_flags
_atom_site_disorder_assembly
_atom_site_disorder_group
Y1 Y -0.01169(7) -0.14630(5) -0.19625(12) 0.0136(3) Uani 1 1 d . . .
O1 O -0.0432(6) -0.0066(4) -0.2090(12) 0.0270(18) Uani 1 1 d . . .
H1A H -0.0016 0.0304 -0.2198 0.032 Uiso 1 1 calc R . .
H1B H -0.0973 0.0119 -0.2033 0.032 Uiso 1 1 calc R . .
Y2 Y -0.25956(4) -0.25796(6) -0.43411(7) 0.0165(3) Uani 1 1 d . . .
O21 O 0.0066(5) -0.1079(5) 0.1056(10) 0.0221(17) Uani 1 1 d . . .
C21 C 0.0826(7) -0.1429(6) 0.1819(14) 0.014(2) Uani 1 1 d . . .
C22 C 0.1245(9) -0.1623(9) 0.3798(18) 0.034(3) Uani 1 1 d . . .
H22A H 0.1872 -0.1412 0.4374 0.051 Uiso 1 1 calc R . .
H22B H 0.1259 -0.2201 0.3961 0.051 Uiso 1 1 calc R . .
H22C H 0.0870 -0.1378 0.4309 0.051 Uiso 1 1 calc R . .
O31 O 0.1085(5) -0.0757(5) -0.2229(11) 0.0218(17) Uani 1 1 d . . .
C31 C 0.1939(7) -0.0810(6) -0.1882(15) 0.020(2) Uani 1 1 d . . .
O32 O 0.2490(6) -0.1345(5) -0.0891(13) 0.0271(19) Uani 1 1 d . . .
C32 C 0.2351(11) -0.0185(9) -0.268(2) 0.037(3) Uani 1 1 d . . .
H32A H 0.2808 -0.0441 -0.2976 0.056 Uiso 1 1 calc R . .
H32B H 0.2646 0.0240 -0.1829 0.056 Uiso 1 1 calc R . .
H32C H 0.1860 0.0041 -0.3734 0.056 Uiso 1 1 calc R . .
O41 O 0.0894(6) -0.2471(5) -0.2197(11) 0.0232(18) Uani 1 1 d . . .
C41 C 0.1089(9) -0.3191(7) -0.2429(16) 0.025(3) Uani 1 1 d . . .
C42 C 0.0405(13) -0.3675(11) -0.394(3) 0.068(6) Uani 1 1 d . . .
H42A H 0.0735 -0.4000 -0.4439 0.102 Uiso 1 1 calc R . .
H42B H -0.0018 -0.3316 -0.4839 0.102 Uiso 1 1 calc R . .
H42C H 0.0056 -0.4023 -0.3527 0.102 Uiso 1 1 calc R . .
O42 O 0.1863(7) -0.3496(5) -0.1421(14) 0.034(2) Uani 1 1 d . . .
O51 O -0.1220(6) -0.2300(5) -0.4601(12) 0.0226(18) Uani 1 1 d . . .
C51 C -0.1107(8) -0.1798(7) -0.5655(15) 0.020(2) Uani 1 1 d . . .
O52 O -0.0652(6) -0.1171(5) -0.5074(11) 0.0247(17) Uani 1 1 d . . .
C52 C -0.1537(11) -0.1991(10) -0.7623(17) 0.041(4) Uani 1 1 d . . .
H52A H -0.2030 -0.1610 -0.8256 0.062 Uiso 1 1 calc R . .
H52B H -0.1790 -0.2531 -0.7815 0.062 Uiso 1 1 calc R . .
H52C H -0.1065 -0.1954 -0.8045 0.062 Uiso 1 1 calc R . .
O61 O -0.0309(6) -0.2647(5) -0.0595(13) 0.029(2) Uani 1 1 d . . .
C61 C -0.0852(7) -0.3210(7) -0.0694(13) 0.019(2) Uani 1 1 d . . .
O62 O -0.1689(6) -0.3268(5) -0.1817(12) 0.0272(18) Uani 1 1 d . . .
C62 C -0.0477(11) -0.3874(11) 0.067(2) 0.055(5) Uani 1 1 d . . .
H62A H -0.0766 -0.4380 0.0147 0.082 Uiso 1 1 calc R . .
H62B H -0.0614 -0.3750 0.1655 0.082 Uiso 1 1 calc R . .
H62C H 0.0190 -0.3915 0.1086 0.082 Uiso 1 1 calc R . .
O71 O -0.1712(6) -0.1417(4) -0.2474(12) 0.0211(17) Uani 1 1 d . . .
C71 C -0.2407(8) -0.1198(7) -0.2202(15) 0.021(2) Uani 1 1 d . . .
O72 O -0.3119(6) -0.1659(6) -0.2709(14) 0.033(2) Uani 1 1 d . . .
C72 C -0.2411(10) -0.0404(9) -0.136(2) 0.037(3) Uani 1 1 d . . .
H72A H -0.1847 -0.0350 -0.0276 0.055 Uiso 1 1 calc R . .
H72B H -0.2945 -0.0375 -0.1109 0.055 Uiso 1 1 calc R . .
H72C H -0.2444 0.0028 -0.2161 0.055 Uiso 1 1 calc R . .
O22 O 0.1262(5) -0.1646(5) 0.0919(11) 0.0189(16) Uani 1 1 d . . .

loop_
_atom_site_aniso_label
_atom_site_aniso_U_11
_atom_site_aniso_U_22
_atom_site_aniso_U_33
_atom_site_aniso_U_23
_atom_site_aniso_U_13
_atom_site_aniso_U_12
Y1 0.0078(5) 0.0145(5) 0.0183(5) -0.0001(4) 0.0056(4) 0.0000(3)
O1 0.026(4) 0.016(4) 0.045(5) 0.004(4) 0.021(4) 0.001(3)
Y2 0.0090(5) 0.0176(5) 0.0218(5) -0.0001(4) 0.0058(4) -0.0024(4)
O21 0.019(4) 0.027(5) 0.020(4) -0.005(3) 0.008(3) 0.000(3)
C21 0.008(5) 0.018(5) 0.015(5) -0.001(4) 0.004(4) -0.001(4)
C22 0.025(7) 0.050(8) 0.032(7) 0.003(6) 0.016(5) 0.013(6)
O31 0.010(4) 0.023(4) 0.033(4) 0.002(3) 0.009(3) 0.000(3)
C31 0.015(6) 0.017(5) 0.028(6) 0.002(4) 0.007(5) 0.002(4)
O32 0.017(4) 0.028(4) 0.035(5) 0.007(4) 0.010(4) 0.001(3)
C32 0.036(8) 0.033(7) 0.051(9) 0.013(6) 0.027(7) 0.004(6)
O41 0.017(4) 0.023(4) 0.028(4) -0.006(3) 0.009(4) 0.005(3)
C41 0.025(7) 0.025(6) 0.026(6) -0.004(5) 0.012(5) -0.001(5)
C42 0.046(10) 0.039(9) 0.082(14) -0.039(9) -0.006(9) 0.005(8)
O42 0.015(5) 0.030(5) 0.042(6) -0.006(4) -0.002(4) 0.009(3)
O51 0.019(4) 0.024(4) 0.029(4) 0.005(3) 0.014(4) -0.003(3)
C51 0.017(6) 0.025(6) 0.022(6) 0.000(4) 0.012(5) 0.001(5)
O52 0.024(4) 0.031(4) 0.019(4) -0.001(3) 0.009(3) -0.003(4)
C52 0.046(8) 0.060(9) 0.023(6) -0.010(6) 0.020(6) -0.034(7)
O61 0.019(5) 0.023(5) 0.036(5) 0.010(4) 0.004(4) -0.002(4)
C61 0.008(5) 0.031(6) 0.014(5) 0.006(4) 0.001(4) 0.000(4)
O62 0.016(5) 0.025(4) 0.032(5) 0.006(4) 0.002(4) -0.005(3)
C62 0.032(9) 0.052(10) 0.053(9) 0.024(8) -0.007(7) -0.012(7)
O71 0.011(4) 0.019(4) 0.036(5) -0.004(3) 0.013(4) 0.000(3)
C71 0.012(5) 0.024(6) 0.022(5) 0.004(5) 0.004(4) 0.003(4)
O72 0.020(5) 0.030(5) 0.054(6) -0.014(4) 0.022(4) -0.011(4)
C72 0.026(8) 0.039(8) 0.045(8) -0.010(6) 0.016(6) 0.008(6)
O22 0.010(4) 0.023(4) 0.022(4) -0.005(3) 0.006(3) 0.001(3)

loop_
_atom_type_symbol
_atom_type_description
_atom_type_scat_dispersion_real
_atom_type_scat_dispersion_imag
_atom_type_scat_source
C C 0.0033 0.0016 'International Tables Vol C Tables 4.2.6.8 and 6.1.1.4'
H H 0.0000 0.0000 'International Tables Vol C Tables 4.2.6.8 and 6.1.1.4'
O O 0.0106 0.0060 'International Tables Vol C Tables 4.2.6.8 and 6.1.1.4'
Y Y -2.7962 3.5667 'International Tables Vol C Tables 4.2.6.8 and 6.1.1.4'

loop_
_geom_angle_atom_site_label_1
_geom_angle_atom_site_label_2
_geom_angle_atom_site_label_3
_geom_angle
_geom_angle_site_symmetry_1
_geom_angle_site_symmetry_3
_geom_angle_publ_flag
O31 Y1 O61 138.5(3) . . ?
O31 Y1 O1 70.9(3) . . ?
O61 Y1 O1 140.0(3) . . ?
O31 Y1 O41 74.4(3) . . ?
O61 Y1 O41 72.3(3) . . ?
O1 Y1 O41 145.1(3) . . ?
O31 Y1 O71 145.1(3) . . ?
O61 Y1 O71 76.0(3) . . ?
O1 Y1 O71 76.8(3) . . ?
O41 Y1 O71 135.4(3) . . ?
O31 Y1 O52 73.3(3) . . ?
O61 Y1 O52 129.3(3) . . ?
O1 Y1 O52 77.7(3) . . ?
O41 Y1 O52 89.0(3) . . ?
O71 Y1 O52 87.4(3) . . ?
O31 Y1 O22 74.9(3) . . ?
O61 Y1 O22 70.8(3) . . ?
O1 Y1 O22 104.2(3) . . ?
O41 Y1 O22 69.7(3) . . ?
O71 Y1 O22 126.9(3) . . ?
O52 Y1 O22 145.5(3) . . ?
O31 Y1 O21 103.5(3) . . ?
O61 Y1 O21 72.6(3) . . ?
O1 Y1 O21 74.0(3) . . ?
O41 Y1 O21 118.5(3) . . ?
O71 Y1 O21 79.5(3) . . ?
O52 Y1 O21 150.9(3) . . ?
O22 Y1 O21 51.7(2) . . ?
O31 Y1 O51 118.1(3) . . ?
O61 Y1 O51 77.6(3) . . ?
O1 Y1 O51 116.2(3) . . ?
O41 Y1 O51 77.4(3) . . ?
O71 Y1 O51 65.6(3) . . ?
O52 Y1 O51 52.2(3) . . ?
O22 Y1 O51 139.7(3) . . ?
O21 Y1 O51 138.4(3) . . ?
O31 Y1 C51 94.6(3) . . ?
O61 Y1 C51 103.9(3) . . ?
O1 Y1 C51 97.8(3) . . ?
O41 Y1 C51 81.2(3) . . ?
O71 Y1 C51 76.8(3) . . ?
O52 Y1 C51 25.5(3) . . ?
O22 Y1 C51 150.7(3) . . ?
O21 Y1 C51 156.1(3) . . ?
O51 Y1 C51 26.7(3) . . ?
O31 Y1 C21 92.4(3) . . ?
O61 Y1 C21 65.9(3) . . ?
O1 Y1 C21 91.7(3) . . ?
O41 Y1 C21 93.4(3) . . ?
O71 Y1 C21 101.5(3) . . ?
O52 Y1 C21 164.3(3) . . ?
O22 Y1 C21 26.6(3) . . ?
O21 Y1 C21 25.6(3) . . ?
O51 Y1 C21 143.4(3) . . ?
C51 Y1 C21 169.6(3) . . ?
O31 Y1 Y2 65.14(19) . 4_545 ?
O61 Y1 Y2 73.4(2) . 4_545 ?
O1 Y1 Y2 124.1(2) . 4_545 ?
O41 Y1 Y2 37.9(2) . 4_545 ?
O71 Y1 Y2 148.5(2) . 4_545 ?
O52 Y1 Y2 118.2(2) . 4_545 ?
O22 Y1 Y2 32.71(18) . 4_545 ?
O21 Y1 Y2 84.18(18) . 4_545 ?
O51 Y1 Y2 114.2(2) . 4_545 ?
C51 Y1 Y2 118.0(2) . 4_545 ?
C21 Y1 Y2 58.6(2) . 4_545 ?
O32 Y2 O62 88.2(3) 4_444 . ?
O32 Y2 O22 82.2(3) 4_444 4_444 ?
O62 Y2 O22 80.8(3) . 4_444 ?
O32 Y2 O51 78.8(3) 4_444 . ?
O62 Y2 O51 87.0(3) . . ?
O22 Y2 O51 157.7(3) 4_444 . ?
O32 Y2 O42 105.2(4) 4_444 4_444 ?
O62 Y2 O42 159.4(3) . 4_444 ?
O22 Y2 O42 115.9(3) 4_444 4_444 ?
O51 Y2 O42 80.6(4) . 4_444 ?
O32 Y2 O72 161.5(3) 4_444 . ?
O62 Y2 O72 91.3(3) . . ?
O22 Y2 O72 79.4(3) 4_444 . ?
O51 Y2 O72 119.7(3) . . ?
O42 Y2 O72 80.9(4) 4_444 . ?
O32 Y2 O71 144.7(3) 4_444 . ?
O62 Y2 O71 81.2(3) . . ?
O22 Y2 O71 128.3(3) 4_444 . ?
O51 Y2 O71 67.2(3) . . ?
O42 Y2 O71 78.9(3) 4_444 . ?
O72 Y2 O71 53.1(3) . . ?
O32 Y2 O41 75.7(3) 4_444 4_444 ?
O62 Y2 O41 147.6(3) . 4_444 ?
O22 Y2 O41 69.5(3) 4_444 4_444 ?
O51 Y2 O41 116.3(3) . 4_444 ?
O42 Y2 O41 52.7(3) 4_444 4_444 ?
O72 Y2 O41 95.4(3) . 4_444 ?
O71 Y2 O41 127.4(3) . 4_444 ?
O32 Y2 C41 92.0(3) 4_444 4_444 ?
O62 Y2 C41 172.9(3) . 4_444 ?
O22 Y2 C41 92.2(3) 4_444 4_444 ?
O51 Y2 C41 100.0(3) . 4_444 ?
O42 Y2 C41 26.2(3) 4_444 4_444 ?
O72 Y2 C41 86.3(4) . 4_444 ?
O71 Y2 C41 102.5(3) . 4_444 ?
O41 Y2 C41 26.6(3) 4_444 4_444 ?
O32 Y2 C71 171.3(3) 4_444 . ?
O62 Y2 C71 88.0(3) . . ?
O22 Y2 C71 104.8(3) 4_444 . ?
O51 Y2 C71 93.2(3) . . ?
O42 Y2 C71 76.5(3) 4_444 . ?
O72 Y2 C71 26.6(3) . . ?
O71 Y2 C71 26.7(3) . . ?
O41 Y2 C71 111.3(3) 4_444 . ?
C41 Y2 C71 92.7(3) 4_444 . ?
O32 Y2 Y1 70.4(2) 4_444 4_444 ?
O62 Y2 Y1 113.1(2) . 4_444 ?
O22 Y2 Y1 35.3(2) 4_444 4_444 ?
O51 Y2 Y1 142.1(2) . 4_444 ?
O42 Y2 Y1 86.4(2) 4_444 4_444 ?
O72 Y2 Y1 92.8(2) . 4_444 ?
O71 Y2 Y1 144.39(18) . 4_444 ?
O41 Y2 Y1 35.09(17) 4_444 4_444 ?
C41 Y2 Y1 60.5(3) 4_444 4_444 ?
C71 Y2 Y1 118.2(2) . 4_444 ?
O32 Y2 Y1 111.0(2) 4_444 . ?
O62 Y2 Y1 71.4(2) . . ?
O22 Y2 Y1 148.4(2) 4_444 . ?
O51 Y2 Y1 36.7(2) . . ?
O42 Y2 Y1 89.0(2) 4_444 . ?
O72 Y2 Y1 86.4(2) . . ?
O71 Y2 Y1 33.83(18) . . ?
O41 Y2 Y1 140.49(18) 4_444 . ?
C41 Y2 Y1 115.0(3) 4_444 . ?
C71 Y2 Y1 60.4(2) . . ?
Y1 Y2 Y1 175.42(3) 4_444 . ?
C21 O21 Y1 93.4(6) . . ?
O21 C21 O22 119.0(9) . . ?
O21 C21 C22 121.6(9) . . ?
O22 C21 C22 119.3(9) . . ?
O21 C21 Y1 61.0(5) . . ?
O22 C21 Y1 59.8(5) . . ?
C22 C21 Y1 166.1(8) . . ?
C31 O31 Y1 142.0(7) . . ?
O31 C31 O32 124.5(10) . . ?
O31 C31 C32 118.5(10) . . ?
O32 C31 C32 116.9(10) . . ?
C31 O32 Y2 137.2(7) . 4_545 ?
C41 O41 Y1 152.9(8) . . ?
C41 O41 Y2 88.9(7) . 4_545 ?
Y1 O41 Y2 107.0(3) . 4_545 ?
O42 C41 O41 120.6(11) . . ?
O42 C41 C42 119.6(12) . . ?
O41 C41 C42 119.8(12) . . ?
O42 C41 Y2 56.5(6) . 4_545 ?
O41 C41 Y2 64.4(7) . 4_545 ?
C42 C41 Y2 173.9(12) . 4_545 ?
C41 O42 Y2 97.3(7) . 4_545 ?
C51 O51 Y2 127.7(7) . . ?
C51 O51 Y1 89.8(7) . . ?
Y2 O51 Y1 110.1(3) . . ?
O52 C51 O51 120.4(10) . . ?
O52 C51 C52 120.8(10) . . ?
O51 C51 C52 118.8(10) . . ?
O52 C51 Y1 57.2(5) . . ?
O51 C51 Y1 63.5(6) . . ?
C52 C51 Y1 174.1(8) . . ?
C51 O52 Y1 97.3(6) . . ?
C61 O61 Y1 145.2(7) . . ?
O61 C61 O62 125.8(10) . . ?
O61 C61 C62 117.3(10) . . ?
O62 C61 C62 116.9(11) . . ?
C61 O62 Y2 133.9(8) . . ?
C71 O71 Y1 156.3(8) . . ?
C71 O71 Y2 92.1(7) . . ?
Y1 O71 Y2 110.6(3) . . ?
O72 C71 O71 119.0(10) . . ?
O72 C71 C72 119.8(11) . . ?
O71 C71 C72 121.1(11) . . ?
O72 C71 Y2 58.4(6) . . ?
O71 C71 Y2 61.2(6) . . ?
C72 C71 Y2 170.4(9) . . ?
C71 O72 Y2 95.1(7) . . ?
C21 O22 Y2 149.6(7) . 4_545 ?
C21 O22 Y1 93.6(6) . . ?
Y2 O22 Y1 112.0(3) 4_545 . ?

loop_
_geom_bond_atom_site_label_1
_geom_bond_atom_site_label_2
_geom_bond_distance
_geom_bond_site_symmetry_2
_geom_bond_publ_flag
Y1 O31 2.326(8) . ?
Y1 O61 2.347(8) . ?
Y1 O1 2.348(7) . ?
Y1 O41 2.375(8) . ?
Y1 O71 2.376(8) . ?
Y1 O52 2.405(8) . ?
Y1 O22 2.462(8) . ?
Y1 O21 2.492(8) . ?
Y1 O51 2.539(9) . ?
Y1 C51 2.838(11) . ?
Y1 C21 2.845(11) . ?
Y1 Y2 3.9503(17) 4_545 ?
Y2 O32 2.233(8) 4_444 ?
Y2 O62 2.269(8) . ?
Y2 O22 2.302(8) 4_444 ?
Y2 O51 2.331(8) . ?
Y2 O42 2.364(9) 4_444 ?
Y2 O72 2.417(9) . ?
Y2 O71 2.480(8) . ?
Y2 O41 2.537(8) 4_444 ?
Y2 C41 2.812(12) 4_444 ?
Y2 C71 2.827(12) . ?
Y2 Y1 3.9503(17) 4_444 ?
O21 C21 1.232(14) . ?
C21 O22 1.276(13) . ?
C21 C22 1.522(17) . ?
O31 C31 1.257(13) . ?
C31 O32 1.262(13) . ?
C31 C32 1.520(17) . ?
O32 Y2 2.233(8) 4_545 ?
O41 C41 1.261(15) . ?
O41 Y2 2.537(8) 4_545 ?
C41 O42 1.250(15) . ?
C41 C42 1.488(19) . ?
C41 Y2 2.812(12) 4_545 ?
O42 Y2 2.364(9) 4_545 ?
O51 C51 1.276(14) . ?
C51 O52 1.232(14) . ?
C51 C52 1.513(16) . ?
O61 C61 1.242(14) . ?
C61 O62 1.250(13) . ?
C61 C62 1.503(18) . ?
O71 C71 1.271(14) . ?
C71 O72 1.269(15) . ?
C71 C72 1.486(17) . ?
O22 Y2 2.302(8) 4_545 ?
